data_4343067
loop_
_publ_author_name
'Guo, Liping'
'Zhu, Xiancui'
'Zhang, Guangchao'
'Wei, Yun'
'Ning, Lixin'
'Zhou, Shuangliu'
'Feng, Zhijun'
'Wang, Shaowu'
'Mu, Xiaolong'
'Chen, Jun'
'Jiang, Yuzhe'

_publ_section_title
;
 Synthesis and Characterization of Organo-Rare-Earth Metal Monoalkyl
 Complexes Supported by Carbon \s-Bonded Indolyl Ligands: High Specific
 Isoprene 1,4-Cis Polymerization Catalysts.
;
_journal_issue 12
_journal_name_full 'Inorganic chemistry'
_journal_page_first 5725
_journal_page_last 5731
_journal_paper_doi 10.1021/acs.inorgchem.5b00308
_journal_volume 54
_journal_year 2015
_chemical_formula_sum 'C48 H61 Dy N4 Si'
_chemical_formula_weight 884.60
_chemical_name_systematic
; 
 ? 
;
_space_group_IT_number 14
_symmetry_cell_setting monoclinic
_symmetry_space_group_name_Hall '-P 2ybc'
_symmetry_space_group_name_H-M 'P 1 21/c 1'
_atom_sites_solution_hydrogens geom
_atom_sites_solution_primary direct
_atom_sites_solution_secondary difmap
_audit_creation_method SHELXL-97
_cell_angle_alpha 90.00
_cell_angle_beta 93.453(2)
_cell_angle_gamma 90.00
_cell_formula_units_Z 4
_cell_length_a 11.9765(17)
_cell_length_b 19.047(3)
_cell_length_c 20.300(3)
_cell_measurement_reflns_used 9845
_cell_measurement_temperature 293(2)
_cell_measurement_theta_max 27.39
_cell_measurement_theta_min 2.20
_cell_volume 4622.4(12)
_computing_cell_refinement 'Bruker SMART'
_computing_data_collection 'Bruker SMART'
_computing_data_reduction 'Bruker SAINT'
_computing_molecular_graphics 'Bruker SHELXTL'
_computing_publication_material 'Bruker SHELXTL'
_computing_structure_refinement 'SHELXL-97 (Sheldrick, 1997)'
_computing_structure_solution 'SHELXS-97 (Sheldrick, 1990)'
_diffrn_ambient_temperature 293(2)
_diffrn_measured_fraction_theta_full 0.994
_diffrn_measured_fraction_theta_max 0.994
_diffrn_measurement_device_type 'CCD area detector'
_diffrn_measurement_method 'phi and omega scans'
_diffrn_radiation_monochromator graphite
_diffrn_radiation_source 'fine-focus sealed tube'
_diffrn_radiation_type MoK\a
_diffrn_radiation_wavelength 0.71073
_diffrn_reflns_av_R_equivalents 0.0407
_diffrn_reflns_av_sigmaI/netI 0.0401
_diffrn_reflns_limit_h_max 14
_diffrn_reflns_limit_h_min -15
_diffrn_reflns_limit_k_max 24
_diffrn_reflns_limit_k_min -24
_diffrn_reflns_limit_l_max 26
_diffrn_reflns_limit_l_min -23
_diffrn_reflns_number 37966
_diffrn_reflns_theta_full 27.46
_diffrn_reflns_theta_max 27.46
_diffrn_reflns_theta_min 2.01
_exptl_absorpt_coefficient_mu 1.677
_exptl_absorpt_correction_T_max 0.8241
_exptl_absorpt_correction_T_min 0.7870
_exptl_absorpt_correction_type multi-scan
_exptl_crystal_colour colorless
_exptl_crystal_density_diffrn 1.271
_exptl_crystal_density_method 'not measured'
_exptl_crystal_description block
_exptl_crystal_F_000 1828
_exptl_crystal_size_max 0.15
_exptl_crystal_size_mid 0.14
_exptl_crystal_size_min 0.12
_refine_diff_density_max 1.051
_refine_diff_density_min -0.740
_refine_diff_density_rms 0.074
_refine_ls_extinction_method none
_refine_ls_goodness_of_fit_ref 1.044
_refine_ls_hydrogen_treatment mixed
_refine_ls_matrix_type full
_refine_ls_number_parameters 500
_refine_ls_number_reflns 10528
_refine_ls_number_restraints 1104
_refine_ls_restrained_S_all 1.091
_refine_ls_R_factor_all 0.0666
_refine_ls_R_factor_gt 0.0387
_refine_ls_shift/su_max 0.001
_refine_ls_shift/su_mean 0.000
_refine_ls_structure_factor_coef Fsqd
_refine_ls_weighting_details 'calc w=1/[\s^2^(Fo^2^)+(0.0392P)^2^+4.8388P] where P=(Fo^2^+2Fc^2^)/3'
_refine_ls_weighting_scheme calc
_refine_ls_wR_factor_gt 0.0853
_refine_ls_wR_factor_ref 0.0997
_reflns_number_gt 7604
_reflns_number_total 10528
_reflns_threshold_expression >2sigma(I)
_cod_data_source_file ic5b00308_si_002.cif
_cod_data_source_block complex_7
_cod_depositor_comments
;
The following automatic conversions were performed:

'_symmetry_cell_setting' value 'Monoclinic' changed to 'monoclinic'
according to
/usr/data/users/saulius/crontab/automatic-downloads/rss-feeds/ACS/lib/dictionaries/cif_core.dic
dictionary named 'cif_core.dic' version 2.4.2 from 2011-04-26.

Automatic conversion script
Id: cif_fix_values 3271 2015-04-21 07:52:19Z andrius 

 Adding full bibliography for 4343061--4343068.cif.
;
_cod_original_cell_volume 4622.3(11)
_cod_original_sg_symbol_H-M P2(1)/c
_cod_database_code 4343067

loop_
_symmetry_equiv_pos_as_xyz
'x, y, z'
'-x, y+1/2, -z+1/2'
'-x, -y, -z'
'x, -y-1/2, z-1/2'

loop_
_atom_site_label
_atom_site_type_symbol
_atom_site_fract_x
_atom_site_fract_y
_atom_site_fract_z
_atom_site_U_iso_or_equiv
_atom_site_adp_type
_atom_site_occupancy
_atom_site_symmetry_multiplicity
_atom_site_calc_flag
_atom_site_refinement_flags
C1 C 0.3044(5) -0.0759(3) 0.7765(3) 0.0717(14) Uani 1 1 d U
H1A H 0.3822 -0.0889 0.7734 0.086 Uiso 1 1 calc R
H1B H 0.2867 -0.0851 0.8217 0.086 Uiso 1 1 calc R
C2 C 0.0810(5) -0.1013(4) 0.7050(3) 0.103(2) Uani 1 1 d U
H2A H 0.0455 -0.0905 0.7450 0.155 Uiso 1 1 calc R
H2B H 0.0366 -0.1349 0.6798 0.155 Uiso 1 1 calc R
H2C H 0.0880 -0.0592 0.6796 0.155 Uiso 1 1 calc R
C3 C 0.2938(6) -0.1565(3) 0.6473(3) 0.0982(19) Uani 1 1 d U
H3A H 0.2988 -0.1136 0.6229 0.147 Uiso 1 1 calc R
H3B H 0.2508 -0.1901 0.6214 0.147 Uiso 1 1 calc R
H3C H 0.3676 -0.1747 0.6575 0.147 Uiso 1 1 calc R
C4 C 0.2041(7) -0.2263(4) 0.7657(4) 0.131(3) Uani 1 1 d U
H4A H 0.2757 -0.2452 0.7803 0.197 Uiso 1 1 calc R
H4B H 0.1677 -0.2578 0.7343 0.197 Uiso 1 1 calc R
H4C H 0.1589 -0.2209 0.8029 0.197 Uiso 1 1 calc R
C5 C 0.3999(3) 0.0791(2) 0.86868(19) 0.0454(8) Uani 1 1 d U
C6 C 0.5014(3) 0.1110(2) 0.85406(19) 0.0447(8) Uani 1 1 d U
C7 C 0.5653(3) 0.1283(2) 0.91437(19) 0.0474(9) Uani 1 1 d U
C8 C 0.6671(4) 0.1602(2) 0.9317(2) 0.0601(10) Uani 1 1 d U
H8 H 0.7131 0.1753 0.8992 0.072 Uiso 1 1 calc R
C9 C 0.6990(4) 0.1691(3) 0.9974(3) 0.0702(12) Uani 1 1 d U
H9 H 0.7668 0.1909 1.0092 0.084 Uiso 1 1 calc R
C10 C 0.6322(4) 0.1463(3) 1.0460(2) 0.0688(12) Uani 1 1 d U
H10 H 0.6560 0.1533 1.0900 0.083 Uiso 1 1 calc R
C11 C 0.5317(4) 0.1138(3) 1.0315(2) 0.0612(11) Uani 1 1 d U
H11 H 0.4876 0.0978 1.0645 0.073 Uiso 1 1 calc R
C12 C 0.4984(4) 0.1056(2) 0.9649(2) 0.0492(9) Uani 1 1 d U
C13 C 0.3117(4) 0.0492(3) 0.9733(2) 0.0597(11) Uani 1 1 d U
H13A H 0.2564 0.0271 0.9441 0.090 Uiso 1 1 calc R
H13B H 0.2780 0.0871 0.9962 0.090 Uiso 1 1 calc R
H13C H 0.3415 0.0154 1.0048 0.090 Uiso 1 1 calc R
C14 C 0.5294(3) 0.1239(2) 0.78807(19) 0.0449(8) Uani 1 1 d U
H14 H 0.5970 0.1460 0.7812 0.054 Uiso 1 1 calc R
C15 C 0.4990(4) 0.1218(2) 0.67147(19) 0.0480(9) Uani 1 1 d U
C16 C 0.5753(4) 0.0782(3) 0.6421(2) 0.0583(10) Uani 1 1 d U
C17 C 0.6013(5) 0.0933(3) 0.5780(2) 0.0693(12) Uani 1 1 d U
H17 H 0.6516 0.0646 0.5574 0.083 Uiso 1 1 calc R
C18 C 0.5548(4) 0.1491(3) 0.5444(2) 0.0697(12) Uani 1 1 d U
H18 H 0.5743 0.1585 0.5017 0.084 Uiso 1 1 calc R
C19 C 0.4799(4) 0.1913(3) 0.5734(2) 0.0635(11) Uani 1 1 d U
H19 H 0.4482 0.2289 0.5498 0.076 Uiso 1 1 calc R
C20 C 0.4499(4) 0.1791(2) 0.6374(2) 0.0505(9) Uani 1 1 d U
C21 C 0.3697(4) 0.2280(2) 0.6699(2) 0.0570(10) Uani 1 1 d U
H21 H 0.3337 0.2013 0.7040 0.068 Uiso 1 1 calc R
C22 C 0.2779(5) 0.2578(3) 0.6230(3) 0.0778(15) Uani 1 1 d U
H22A H 0.3103 0.2886 0.5920 0.117 Uiso 1 1 calc R
H22B H 0.2257 0.2835 0.6477 0.117 Uiso 1 1 calc R
H22C H 0.2399 0.2200 0.5998 0.117 Uiso 1 1 calc R
C23 C 0.4359(5) 0.2876(3) 0.7041(3) 0.0839(16) Uani 1 1 d U
H23A H 0.4867 0.2686 0.7379 0.126 Uiso 1 1 calc R
H23B H 0.3853 0.3195 0.7235 0.126 Uiso 1 1 calc R
H23C H 0.4775 0.3122 0.6723 0.126 Uiso 1 1 calc R
C24 C 0.6256(4) 0.0138(3) 0.6769(3) 0.0679(12) Uani 1 1 d U
H24 H 0.6159 0.0190 0.7243 0.082 Uiso 1 1 calc R
C25 C 0.7497(6) 0.0049(4) 0.6678(4) 0.124(2) Uani 1 1 d U
H25A H 0.7620 0.0021 0.6216 0.186 Uiso 1 1 calc R
H25B H 0.7758 -0.0374 0.6893 0.186 Uiso 1 1 calc R
H25C H 0.7898 0.0443 0.6869 0.186 Uiso 1 1 calc R
C26 C 0.5650(7) -0.0505(4) 0.6540(5) 0.130(3) Uani 1 1 d U
H26A H 0.5756 -0.0577 0.6080 0.195 Uiso 1 1 calc R
H26B H 0.4867 -0.0451 0.6603 0.195 Uiso 1 1 calc R
H26C H 0.5935 -0.0902 0.6788 0.195 Uiso 1 1 calc R
C27 C 0.1936(3) 0.0746(2) 0.6576(2) 0.0479(9) Uani 1 1 d U
C28 C 0.0919(3) 0.1068(2) 0.67225(19) 0.0464(9) Uani 1 1 d U
C29 C 0.0255(4) 0.1191(2) 0.6118(2) 0.0497(9) Uani 1 1 d U
C30 C -0.0787(4) 0.1486(3) 0.5949(2) 0.0620(11) Uani 1 1 d U
H30 H -0.1225 0.1666 0.6272 0.074 Uiso 1 1 calc R
C31 C -0.1158(4) 0.1503(3) 0.5290(3) 0.0760(13) Uani 1 1 d U
H31 H -0.1854 0.1696 0.5171 0.091 Uiso 1 1 calc R
C32 C -0.0506(5) 0.1239(3) 0.4807(3) 0.0784(14) Uani 1 1 d U
H32 H -0.0775 0.1261 0.4368 0.094 Uiso 1 1 calc R
C33 C 0.0520(4) 0.0946(3) 0.4956(2) 0.0662(11) Uani 1 1 d U
H33 H 0.0950 0.0765 0.4629 0.079 Uiso 1 1 calc R
C34 C 0.0893(4) 0.0930(2) 0.5616(2) 0.0516(9) Uani 1 1 d U
C35 C 0.2770(4) 0.0376(3) 0.5534(2) 0.0629(12) Uani 1 1 d U
H35A H 0.3380 0.0228 0.5831 0.094 Uiso 1 1 calc R
H35B H 0.3031 0.0721 0.5236 0.094 Uiso 1 1 calc R
H35C H 0.2479 -0.0021 0.5289 0.094 Uiso 1 1 calc R
C36 C 0.0645(4) 0.1224(2) 0.7374(2) 0.0500(9) Uani 1 1 d U
H36 H -0.0029 0.1452 0.7434 0.060 Uiso 1 1 calc R
C37 C 0.0911(4) 0.1273(3) 0.8529(2) 0.0561(10) Uani 1 1 d U
C38 C 0.0090(4) 0.0876(3) 0.8817(2) 0.0670(11) Uani 1 1 d U
C39 C -0.0238(5) 0.1101(3) 0.9433(3) 0.0799(13) Uani 1 1 d U
H39 H -0.0786 0.0851 0.9639 0.096 Uiso 1 1 calc R
C40 C 0.0228(5) 0.1678(3) 0.9738(3) 0.0811(13) Uani 1 1 d U
H40 H -0.0019 0.1822 1.0142 0.097 Uiso 1 1 calc R
C41 C 0.1053(4) 0.2048(3) 0.9455(2) 0.0731(12) Uani 1 1 d U
H41 H 0.1370 0.2435 0.9675 0.088 Uiso 1 1 calc R
C42 C 0.1425(4) 0.1856(3) 0.8843(2) 0.0585(10) Uani 1 1 d U
C43 C -0.0412(5) 0.0218(3) 0.8502(3) 0.0777(13) Uani 1 1 d U
H43 H -0.0192 0.0202 0.8045 0.093 Uiso 1 1 calc R
C44 C -0.1683(7) 0.0226(5) 0.8482(5) 0.148(3) Uani 1 1 d U
H44A H -0.1973 -0.0130 0.8183 0.222 Uiso 1 1 calc R
H44B H -0.1951 0.0677 0.8335 0.222 Uiso 1 1 calc R
H44C H -0.1927 0.0134 0.8915 0.222 Uiso 1 1 calc R
C45 C 0.0033(8) -0.0423(4) 0.8838(4) 0.137(3) Uani 1 1 d U
H45A H 0.0829 -0.0442 0.8808 0.205 Uiso 1 1 calc R
H45B H -0.0304 -0.0830 0.8629 0.205 Uiso 1 1 calc R
H45C H -0.0139 -0.0412 0.9293 0.205 Uiso 1 1 calc R
C46 C 0.2291(4) 0.2289(3) 0.8523(2) 0.0620(11) Uani 1 1 d U
H46 H 0.2667 0.1979 0.8221 0.074 Uiso 1 1 calc R
C47 C 0.1736(5) 0.2876(3) 0.8107(3) 0.0881(17) Uani 1 1 d U
H47A H 0.1209 0.2676 0.7784 0.132 Uiso 1 1 calc R
H47B H 0.2297 0.3131 0.7887 0.132 Uiso 1 1 calc R
H47C H 0.1353 0.3189 0.8387 0.132 Uiso 1 1 calc R
C48 C 0.3190(5) 0.2589(3) 0.9004(3) 0.0823(15) Uani 1 1 d U
H48A H 0.2864 0.2934 0.9279 0.123 Uiso 1 1 calc R
H48B H 0.3764 0.2804 0.8762 0.123 Uiso 1 1 calc R
H48C H 0.3510 0.2218 0.9275 0.123 Uiso 1 1 calc R
Dy1 Dy 0.297333(15) 0.046135(10) 0.763938(9) 0.04253(7) Uani 1 1 d .
N1 N 0.4012(3) 0.07635(18) 0.93562(16) 0.0457(8) Uani 1 1 d .
N2 N 0.4653(3) 0.10628(17) 0.73693(15) 0.0418(7) Uani 1 1 d .
N3 N 0.1896(3) 0.06768(19) 0.59099(16) 0.0483(8) Uani 1 1 d .
N4 N 0.1284(3) 0.10671(18) 0.78930(16) 0.0474(8) Uani 1 1 d .
Si1 Si 0.22375(14) -0.13904(8) 0.72604(8) 0.0765(4) Uani 1 1 d .

loop_
_atom_site_aniso_label
_atom_site_aniso_U_11
_atom_site_aniso_U_22
_atom_site_aniso_U_33
_atom_site_aniso_U_23
_atom_site_aniso_U_13
_atom_site_aniso_U_12
C1 0.090(3) 0.059(3) 0.065(3) 0.007(2) -0.007(3) -0.009(3)
C2 0.092(4) 0.115(5) 0.103(5) -0.020(4) 0.007(4) -0.025(4)
C3 0.116(5) 0.092(4) 0.086(4) -0.016(3) 0.004(4) -0.004(4)
C4 0.166(7) 0.089(5) 0.141(6) 0.014(5) 0.021(5) -0.041(5)
C5 0.057(2) 0.0428(18) 0.0364(18) -0.0033(16) 0.0041(16) 0.0102(17)
C6 0.055(2) 0.0449(19) 0.0339(18) -0.0023(16) 0.0024(16) 0.0085(17)
C7 0.056(2) 0.048(2) 0.0372(18) -0.0048(16) -0.0009(16) 0.0098(17)
C8 0.066(2) 0.061(2) 0.053(2) -0.0045(19) -0.0037(19) 0.000(2)
C9 0.074(3) 0.072(3) 0.063(3) -0.012(2) -0.015(2) 0.002(2)
C10 0.083(3) 0.075(3) 0.047(2) -0.016(2) -0.010(2) 0.016(2)
C11 0.078(3) 0.064(2) 0.041(2) -0.0072(19) 0.0011(19) 0.014(2)
C12 0.063(2) 0.047(2) 0.0373(19) -0.0047(16) 0.0009(17) 0.0144(18)
C13 0.065(3) 0.073(3) 0.044(2) 0.009(2) 0.0156(19) 0.006(2)
C14 0.0513(19) 0.0457(19) 0.0381(18) 0.0009(15) 0.0054(15) 0.0017(16)
C15 0.058(2) 0.051(2) 0.0351(17) 0.0043(16) 0.0074(16) -0.0028(17)
C16 0.070(2) 0.059(2) 0.047(2) 0.0063(19) 0.0147(19) 0.002(2)
C17 0.083(3) 0.074(3) 0.053(2) 0.004(2) 0.027(2) 0.007(2)
C18 0.087(3) 0.080(3) 0.044(2) 0.011(2) 0.019(2) -0.002(2)
C19 0.080(3) 0.064(2) 0.046(2) 0.016(2) 0.007(2) -0.002(2)
C20 0.060(2) 0.051(2) 0.0407(19) 0.0051(17) 0.0059(17) -0.0060(18)
C21 0.068(2) 0.054(2) 0.049(2) 0.0071(19) 0.0034(19) -0.002(2)
C22 0.084(3) 0.066(3) 0.082(3) 0.012(3) -0.003(3) 0.010(3)
C23 0.094(4) 0.070(3) 0.087(4) -0.018(3) 0.002(3) -0.006(3)
C24 0.079(3) 0.068(3) 0.059(2) 0.008(2) 0.023(2) 0.015(2)
C25 0.104(4) 0.129(5) 0.141(6) 0.036(5) 0.018(4) 0.024(4)
C26 0.142(6) 0.087(4) 0.158(6) 0.027(4) -0.016(5) -0.004(4)
C27 0.053(2) 0.0512(19) 0.0395(19) -0.0011(16) 0.0056(16) 0.0010(17)
C28 0.049(2) 0.052(2) 0.0384(19) -0.0034(17) 0.0029(16) 0.0026(17)
C29 0.054(2) 0.052(2) 0.0420(19) 0.0001(17) 0.0001(17) -0.0024(17)
C30 0.060(2) 0.071(2) 0.055(2) 0.004(2) -0.0022(19) 0.004(2)
C31 0.067(3) 0.092(3) 0.066(3) 0.009(3) -0.014(2) 0.004(3)
C32 0.083(3) 0.098(3) 0.051(2) 0.008(2) -0.017(2) -0.003(3)
C33 0.074(3) 0.081(3) 0.043(2) 0.000(2) -0.002(2) -0.001(2)
C34 0.058(2) 0.059(2) 0.0374(19) 0.0000(17) -0.0008(17) -0.0033(18)
C35 0.070(3) 0.077(3) 0.043(2) -0.008(2) 0.014(2) 0.007(2)
C36 0.0515(19) 0.057(2) 0.0420(19) -0.0040(17) 0.0043(16) 0.0078(17)
C37 0.056(2) 0.073(2) 0.0388(19) -0.0081(18) 0.0034(17) 0.0145(19)
C38 0.066(2) 0.090(3) 0.047(2) -0.009(2) 0.012(2) 0.006(2)
C39 0.077(3) 0.108(3) 0.056(2) -0.010(2) 0.021(2) 0.000(3)
C40 0.084(3) 0.107(3) 0.054(2) -0.022(2) 0.017(2) 0.009(3)
C41 0.077(3) 0.086(3) 0.057(2) -0.023(2) 0.005(2) 0.012(2)
C42 0.061(2) 0.068(2) 0.047(2) -0.0110(19) 0.0052(18) 0.0171(19)
C43 0.076(3) 0.104(3) 0.055(3) -0.007(2) 0.018(2) -0.007(3)
C44 0.110(5) 0.176(6) 0.158(6) -0.058(5) 0.009(5) -0.022(5)
C45 0.181(6) 0.115(5) 0.111(5) 0.001(4) -0.019(5) -0.012(5)
C46 0.069(2) 0.061(2) 0.056(2) -0.010(2) 0.002(2) 0.016(2)
C47 0.094(4) 0.078(4) 0.091(4) 0.007(3) -0.005(3) 0.021(3)
C48 0.085(3) 0.069(3) 0.092(4) -0.016(3) -0.008(3) 0.008(3)
Dy1 0.04636(11) 0.04536(11) 0.03603(10) -0.00070(9) 0.00377(7) 0.00237(9)
N1 0.054(2) 0.0491(19) 0.0346(18) -0.0006(15) 0.0082(15) 0.0083(16)
N2 0.0498(19) 0.0457(19) 0.0302(16) 0.0031(14) 0.0060(13) 0.0000(15)
N3 0.052(2) 0.058(2) 0.0359(18) -0.0030(15) 0.0080(15) 0.0004(16)
N4 0.053(2) 0.056(2) 0.0334(17) -0.0068(15) 0.0073(15) 0.0092(16)
Si1 0.0983(12) 0.0580(9) 0.0730(10) -0.0021(7) 0.0031(8) -0.0208(8)

loop_
_atom_type_symbol
_atom_type_description
_atom_type_scat_dispersion_real
_atom_type_scat_dispersion_imag
_atom_type_scat_source
C C 0.0033 0.0016 'International Tables Vol C Tables 4.2.6.8 and 6.1.1.4'
H H 0.0000 0.0000 'International Tables Vol C Tables 4.2.6.8 and 6.1.1.4'
N N 0.0061 0.0033 'International Tables Vol C Tables 4.2.6.8 and 6.1.1.4'
Si Si 0.0817 0.0704 'International Tables Vol C Tables 4.2.6.8 and 6.1.1.4'
Dy Dy -0.1892 4.4098 'International Tables Vol C Tables 4.2.6.8 and 6.1.1.4'

loop_
_geom_angle_atom_site_label_1
_geom_angle_atom_site_label_2
_geom_angle_atom_site_label_3
_geom_angle
Si1 C1 Dy1 125.5(3)
Si1 C1 H1A 105.9
Dy1 C1 H1A 105.9
Si1 C1 H1B 105.9
Dy1 C1 H1B 105.9
H1A C1 H1B 106.3
Si1 C2 H2A 109.5
Si1 C2 H2B 109.5
H2A C2 H2B 109.5
Si1 C2 H2C 109.5
H2A C2 H2C 109.5
H2B C2 H2C 109.5
Si1 C3 H3A 109.5
Si1 C3 H3B 109.5
H3A C3 H3B 109.5
Si1 C3 H3C 109.5
H3A C3 H3C 109.5
H3B C3 H3C 109.5
Si1 C4 H4A 109.5
Si1 C4 H4B 109.5
H4A C4 H4B 109.5
Si1 C4 H4C 109.5
H4A C4 H4C 109.5
H4B C4 H4C 109.5
N1 C5 C6 105.7(3)
N1 C5 Dy1 145.6(3)
C6 C5 Dy1 108.6(3)
C5 C6 C14 122.0(4)
C5 C6 C7 109.9(4)
C14 C6 C7 128.1(4)
C8 C7 C12 118.6(4)
C8 C7 C6 136.7(4)
C12 C7 C6 104.6(4)
C9 C8 C7 119.3(5)
C9 C8 H8 120.4
C7 C8 H8 120.4
C8 C9 C10 121.0(5)
C8 C9 H9 119.5
C10 C9 H9 119.5
C11 C10 C9 121.9(4)
C11 C10 H10 119.0
C9 C10 H10 119.0
C10 C11 C12 117.1(5)
C10 C11 H11 121.5
C12 C11 H11 121.5
N1 C12 C11 129.9(4)
N1 C12 C7 108.0(3)
C11 C12 C7 122.1(4)
N1 C13 H13A 109.5
N1 C13 H13B 109.5
H13A C13 H13B 109.5
N1 C13 H13C 109.5
H13A C13 H13C 109.5
H13B C13 H13C 109.5
N2 C14 C6 123.2(4)
N2 C14 H14 118.4
C6 C14 H14 118.4
C16 C15 C20 121.3(4)
C16 C15 N2 119.9(4)
C20 C15 N2 118.7(4)
C17 C16 C15 117.9(4)
C17 C16 C24 119.8(4)
C15 C16 C24 122.2(4)
C18 C17 C16 121.5(5)
C18 C17 H17 119.3
C16 C17 H17 119.3
C19 C18 C17 120.2(4)
C19 C18 H18 119.9
C17 C18 H18 119.9
C18 C19 C20 121.3(5)
C18 C19 H19 119.3
C20 C19 H19 119.3
C19 C20 C15 117.8(4)
C19 C20 C21 120.7(4)
C15 C20 C21 121.5(4)
C20 C21 C22 114.2(4)
C20 C21 C23 109.2(4)
C22 C21 C23 110.1(4)
C20 C21 H21 107.7
C22 C21 H21 107.7
C23 C21 H21 107.7
C21 C22 H22A 109.5
C21 C22 H22B 109.5
H22A C22 H22B 109.5
C21 C22 H22C 109.5
H22A C22 H22C 109.5
H22B C22 H22C 109.5
C21 C23 H23A 109.5
C21 C23 H23B 109.5
H23A C23 H23B 109.5
C21 C23 H23C 109.5
H23A C23 H23C 109.5
H23B C23 H23C 109.5
C26 C24 C25 109.5(6)
C26 C24 C16 110.3(5)
C25 C24 C16 113.4(5)
C26 C24 H24 107.8
C25 C24 H24 107.8
C16 C24 H24 107.8
C24 C25 H25A 109.5
C24 C25 H25B 109.5
H25A C25 H25B 109.5
C24 C25 H25C 109.5
H25A C25 H25C 109.5
H25B C25 H25C 109.5
C24 C26 H26A 109.5
C24 C26 H26B 109.5
H26A C26 H26B 109.5
C24 C26 H26C 109.5
H26A C26 H26C 109.5
H26B C26 H26C 109.5
N3 C27 C28 105.8(4)
N3 C27 Dy1 146.2(3)
C28 C27 Dy1 107.7(3)
C27 C28 C36 122.7(4)
C27 C28 C29 109.3(4)
C36 C28 C29 128.0(4)
C30 C29 C34 118.9(4)
C30 C29 C28 135.7(4)
C34 C29 C28 105.3(4)
C31 C30 C29 118.6(5)
C31 C30 H30 120.7
C29 C30 H30 120.7
C30 C31 C32 120.9(5)
C30 C31 H31 119.5
C32 C31 H31 119.5
C33 C32 C31 121.9(5)
C33 C32 H32 119.0
C31 C32 H32 119.0
C32 C33 C34 117.1(5)
C32 C33 H33 121.4
C34 C33 H33 121.4
C33 C34 N3 129.9(4)
C33 C34 C29 122.4(4)
N3 C34 C29 107.7(3)
N3 C35 H35A 109.5
N3 C35 H35B 109.5
H35A C35 H35B 109.5
N3 C35 H35C 109.5
H35A C35 H35C 109.5
H35B C35 H35C 109.5
N4 C36 C28 123.5(4)
N4 C36 H36 118.3
C28 C36 H36 118.3
C38 C37 C42 122.6(4)
C38 C37 N4 119.3(4)
C42 C37 N4 118.1(4)
C37 C38 C39 116.8(5)
C37 C38 C43 122.9(4)
C39 C38 C43 120.3(5)
C40 C39 C38 121.5(5)
C40 C39 H39 119.2
C38 C39 H39 119.2
C39 C40 C41 120.7(5)
C39 C40 H40 119.6
C41 C40 H40 119.6
C40 C41 C42 121.1(5)
C40 C41 H41 119.5
C42 C41 H41 119.5
C41 C42 C37 117.3(5)
C41 C42 C46 120.4(5)
C37 C42 C46 122.1(4)
C45 C43 C38 111.5(5)
C45 C43 C44 110.6(7)
C38 C43 C44 112.0(6)
C45 C43 H43 107.5
C38 C43 H43 107.5
C44 C43 H43 107.5
C43 C44 H44A 109.5
C43 C44 H44B 109.5
H44A C44 H44B 109.5
C43 C44 H44C 109.5
H44A C44 H44C 109.5
H44B C44 H44C 109.5
C43 C45 H45A 109.5
C43 C45 H45B 109.5
H45A C45 H45B 109.5
C43 C45 H45C 109.5
H45A C45 H45C 109.5
H45B C45 H45C 109.5
C42 C46 C48 114.2(4)
C42 C46 C47 110.6(4)
C48 C46 C47 110.3(5)
C42 C46 H46 107.1
C48 C46 H46 107.1
C47 C46 H46 107.1
C46 C47 H47A 109.5
C46 C47 H47B 109.5
H47A C47 H47B 109.5
C46 C47 H47C 109.5
H47A C47 H47C 109.5
H47B C47 H47C 109.5
C46 C48 H48A 109.5
C46 C48 H48B 109.5
H48A C48 H48B 109.5
C46 C48 H48C 109.5
H48A C48 H48C 109.5
H48B C48 H48C 109.5
C1 Dy1 N2 118.21(16)
C1 Dy1 N4 118.50(16)
N2 Dy1 N4 122.99(12)
C1 Dy1 C5 98.40(15)
N2 Dy1 C5 72.30(12)
N4 Dy1 C5 94.28(12)
C1 Dy1 C27 108.92(16)
N2 Dy1 C27 94.55(12)
N4 Dy1 C27 72.49(12)
C5 Dy1 C27 152.68(14)
C5 N1 C12 111.7(4)
C5 N1 C13 125.3(4)
C12 N1 C13 122.9(3)
C14 N2 C15 120.0(3)
C14 N2 Dy1 113.8(3)
C15 N2 Dy1 126.2(2)
C27 N3 C34 111.8(3)
C27 N3 C35 125.4(4)
C34 N3 C35 122.8(4)
C36 N4 C37 117.6(3)
C36 N4 Dy1 113.4(3)
C37 N4 Dy1 129.0(3)
C1 Si1 C4 115.0(3)
C1 Si1 C3 110.3(3)
C4 Si1 C3 106.4(3)
C1 Si1 C2 108.6(3)
C4 Si1 C2 107.6(3)
C3 Si1 C2 108.8(3)

loop_
_geom_bond_atom_site_label_1
_geom_bond_atom_site_label_2
_geom_bond_distance
C1 Si1 1.819(5)
C1 Dy1 2.339(5)
C1 H1A 0.9700
C1 H1B 0.9700
C2 Si1 1.880(7)
C2 H2A 0.9600
C2 H2B 0.9600
C2 H2C 0.9600
C3 Si1 1.878(6)
C3 H3A 0.9600
C3 H3B 0.9600
C3 H3C 0.9600
C4 Si1 1.869(7)
C4 H4A 0.9600
C4 H4B 0.9600
C4 H4C 0.9600
C5 N1 1.359(5)
C5 C6 1.406(6)
C5 Dy1 2.472(4)
C6 C14 1.422(5)
C6 C7 1.443(5)
C7 C8 1.387(6)
C7 C12 1.407(6)
C8 C9 1.377(6)
C8 H8 0.9300
C9 C10 1.378(7)
C9 H9 0.9300
C10 C11 1.371(7)
C10 H10 0.9300
C11 C12 1.394(6)
C11 H11 0.9300
C12 N1 1.392(5)
C13 N1 1.449(5)
C13 H13A 0.9600
C13 H13B 0.9600
C13 H13C 0.9600
C14 N2 1.297(5)
C14 H14 0.9300
C15 C16 1.394(6)
C15 C20 1.403(6)
C15 N2 1.442(5)
C16 C17 1.387(6)
C16 C24 1.523(7)
C17 C18 1.364(7)
C17 H17 0.9300
C18 C19 1.363(7)
C18 H18 0.9300
C19 C20 1.389(6)
C19 H19 0.9300
C20 C21 1.516(6)
C21 C22 1.519(6)
C21 C23 1.528(7)
C21 H21 0.9800
C22 H22A 0.9600
C22 H22B 0.9600
C22 H22C 0.9600
C23 H23A 0.9600
C23 H23B 0.9600
C23 H23C 0.9600
C24 C26 1.483(9)
C24 C25 1.518(8)
C24 H24 0.9800
C25 H25A 0.9600
C25 H25B 0.9600
C25 H25C 0.9600
C26 H26A 0.9600
C26 H26B 0.9600
C26 H26C 0.9600
C27 N3 1.357(5)
C27 C28 1.412(6)
C27 Dy1 2.484(4)
C28 C36 1.413(5)
C28 C29 1.441(5)
C29 C30 1.392(6)
C29 C34 1.402(6)
C30 C31 1.383(7)
C30 H30 0.9300
C31 C32 1.385(7)
C31 H31 0.9300
C32 C33 1.367(7)
C32 H32 0.9300
C33 C34 1.386(6)
C33 H33 0.9300
C34 N3 1.394(5)
C35 N3 1.450(5)
C35 H35A 0.9600
C35 H35B 0.9600
C35 H35C 0.9600
C36 N4 1.300(5)
C36 H36 0.9300
C37 C38 1.397(7)
C37 C42 1.404(6)
C37 N4 1.445(5)
C38 C39 1.400(7)
C38 C43 1.515(8)
C39 C40 1.365(8)
C39 H39 0.9300
C40 C41 1.367(7)
C40 H40 0.9300
C41 C42 1.394(6)
C41 H41 0.9300
C42 C46 1.503(7)
C43 C45 1.481(9)
C43 C44 1.520(9)
C43 H43 0.9800
C44 H44A 0.9600
C44 H44B 0.9600
C44 H44C 0.9600
C45 H45A 0.9600
C45 H45B 0.9600
C45 H45C 0.9600
C46 C48 1.520(7)
C46 C47 1.530(7)
C46 H46 0.9800
C47 H47A 0.9600
C47 H47B 0.9600
C47 H47C 0.9600
C48 H48A 0.9600
C48 H48B 0.9600
C48 H48C 0.9600
Dy1 N2 2.407(3)
Dy1 N4 2.412(3)
